data_7005682
loop_
_publ_author_name
'Maheswari, Palanisamy Uma'
'Lappalainen, Kristian'
'Sfregola, Michael'
'Barends, Sharief'
'Gamez, Patrick'
'Turpeinen, Urho'
'Mutikainen, Ilpo'
'van Wezel, Gilles P.'
'Reedijk, Jan'

_publ_section_title
;
 Structure and DNA cleavage properties of two copper(II) complexes of
 the pyridine-pyrazole-containing ligands mbpzbpy and Hmpzbpya.
;
_journal_issue 33
_journal_name_full 'Dalton transactions (Cambridge, England : 2003)'
_journal_page_first 3676
_journal_page_last 3683
_journal_paper_doi 10.1039/b704390b
_journal_year 2007
_chemical_formula_sum 'C18 H19 Cl Cu N4 O3'
_chemical_formula_weight 438.36
_chemical_name_systematic
;
?
;
_space_group_IT_number 2
_symmetry_cell_setting triclinic
_symmetry_space_group_name_Hall '-P 1'
_symmetry_space_group_name_H-M 'P -1'
_atom_sites_solution_hydrogens geom
_atom_sites_solution_primary direct
_atom_sites_solution_secondary difmap
_audit_creation_method SHELXL-97
_cell_angle_alpha 115.45(3)
_cell_angle_beta 102.53(3)
_cell_angle_gamma 102.35(3)
_cell_formula_units_Z 2
_cell_length_a 7.9130(16)
_cell_length_b 11.833(2)
_cell_length_c 11.894(2)
_cell_measurement_reflns_used 15791
_cell_measurement_temperature 173(2)
_cell_measurement_theta_max 27.50
_cell_measurement_theta_min 2.81
_cell_volume 920.2(5)
_computing_cell_refinement 'COLLECT (Nonius, 2002)'
_computing_data_collection 'COLLECT (Nonius, 2002)'
_computing_data_reduction 'COLLECT (Nonius, 2002)'
_computing_molecular_graphics 'SHELXTL (Sheldrick, 1990)'
_computing_publication_material 'SHELXTL (Sheldrick, 1990)'
_computing_structure_refinement 'SHELXL97 (Sheldrick, 1997)'
_computing_structure_solution 'SHELXS97 (Sheldrick, 1990)'
_diffrn_ambient_temperature 173(2)
_diffrn_measured_fraction_theta_full 0.996
_diffrn_measured_fraction_theta_max 0.996
_diffrn_measurement_device_type KappaCCD
_diffrn_measurement_method CCD
_diffrn_radiation_monochromator graphite
_diffrn_radiation_source 'fine-focus sealed tube'
_diffrn_radiation_type MoK\a
_diffrn_radiation_wavelength 0.71073
_diffrn_reflns_av_R_equivalents 0.0888
_diffrn_reflns_av_sigmaI/netI 0.0776
_diffrn_reflns_limit_h_max 10
_diffrn_reflns_limit_h_min -10
_diffrn_reflns_limit_k_max 15
_diffrn_reflns_limit_k_min -15
_diffrn_reflns_limit_l_max 15
_diffrn_reflns_limit_l_min -15
_diffrn_reflns_number 15782
_diffrn_reflns_theta_full 27.50
_diffrn_reflns_theta_max 27.50
_diffrn_reflns_theta_min 2.81
_exptl_absorpt_coefficient_mu 1.359
_exptl_absorpt_correction_T_max 0.9733
_exptl_absorpt_correction_T_min 0.7920
_exptl_absorpt_correction_type multi-scan
_exptl_absorpt_process_details 'SADABS (Sheldrick, 1996)'
_exptl_crystal_colour green
_exptl_crystal_density_diffrn 1.582
_exptl_crystal_density_method 'not measured'
_exptl_crystal_description plate
_exptl_crystal_F_000 450
_exptl_crystal_size_max 0.18
_exptl_crystal_size_mid 0.18
_exptl_crystal_size_min 0.02
_refine_diff_density_max 1.230
_refine_diff_density_min -1.277
_refine_diff_density_rms 0.137
_refine_ls_extinction_method none
_refine_ls_goodness_of_fit_ref 0.965
_refine_ls_hydrogen_treatment constr
_refine_ls_matrix_type full
_refine_ls_number_parameters 245
_refine_ls_number_reflns 4221
_refine_ls_number_restraints 12
_refine_ls_restrained_S_all 0.979
_refine_ls_R_factor_all 0.0922
_refine_ls_R_factor_gt 0.0670
_refine_ls_shift/su_max 0.000
_refine_ls_shift/su_mean 0.000
_refine_ls_structure_factor_coef Fsqd
_refine_ls_weighting_details 'calc w=1/[\s^2^(Fo^2^)+(0.1173P)^2^+1.9180P] where P=(Fo^2^+2Fc^2^)/3'
_refine_ls_weighting_scheme calc
_refine_ls_wR_factor_gt 0.1713
_refine_ls_wR_factor_ref 0.1930
_reflns_number_gt 3101
_reflns_number_total 4221
_reflns_threshold_expression >2sigma(I)
_cod_data_source_file b704390b.txt
_cod_data_source_block um281
_cod_original_cell_volume 920.2(3)
_cod_original_sg_symbol_H-M P-1
_cod_database_code 7005682

loop_
_symmetry_equiv_pos_as_xyz
'x, y, z'
'-x, -y, -z'

loop_
_atom_site_label
_atom_site_type_symbol
_atom_site_fract_x
_atom_site_fract_y
_atom_site_fract_z
_atom_site_U_iso_or_equiv
_atom_site_adp_type
_atom_site_occupancy
_atom_site_symmetry_multiplicity
_atom_site_calc_flag
_atom_site_refinement_flags
_atom_site_disorder_assembly
_atom_site_disorder_group
Cu1 Cu 0.32490(7) 0.69575(6) 0.33830(5) 0.0280(2) Uani 1 1 d . . .
Cl1 Cl 0.38169(15) 0.48849(11) 0.29284(11) 0.0295(3) Uani 1 1 d . . .
N11 N 0.0770(5) 0.6618(4) 0.2337(4) 0.0291(8) Uani 1 1 d . . .
C12 C -0.0619(6) 0.6483(5) 0.2809(5) 0.0311(10) Uani 1 1 d . . .
C13 C -0.2385(7) 0.6309(5) 0.2077(6) 0.0404(12) Uani 1 1 d . . .
H13A H -0.3387 0.6185 0.2382 0.048 Uiso 1 1 calc R . .
C14 C -0.2639(7) 0.6323(5) 0.0897(6) 0.0428(13) Uani 1 1 d . . .
H14A H -0.3825 0.6229 0.0397 0.051 Uiso 1 1 calc R . .
C15 C -0.1183(7) 0.6472(5) 0.0427(5) 0.0392(12) Uani 1 1 d . . .
H15A H -0.1366 0.6467 -0.0392 0.047 Uiso 1 1 calc R . .
C16 C 0.0551(6) 0.6630(5) 0.1194(5) 0.0309(10) Uani 1 1 d . . .
O18 O 0.3768(5) 0.7106(4) 0.1854(3) 0.0351(8) Uani 1 1 d . . .
O19 O 0.2332(6) 0.6894(4) -0.0114(4) 0.0462(9) Uani 1 1 d . . .
C17 C 0.2336(7) 0.6883(5) 0.0929(5) 0.0329(10) Uani 1 1 d . . .
N21 N 0.1868(5) 0.6896(4) 0.4633(4) 0.0293(8) Uani 1 1 d . . .
C22 C 0.0013(6) 0.6616(4) 0.4145(5) 0.0304(10) Uani 1 1 d . . .
C23 C -0.1115(7) 0.6468(5) 0.4864(6) 0.0395(12) Uani 1 1 d . . .
H23A H -0.2409 0.6261 0.4510 0.047 Uiso 1 1 calc R . .
C24 C -0.0311(8) 0.6629(6) 0.6096(6) 0.0444(13) Uani 1 1 d . . .
H24A H -0.1054 0.6529 0.6599 0.053 Uiso 1 1 calc R . .
C25 C 0.1581(8) 0.6936(5) 0.6607(5) 0.0388(12) Uani 1 1 d . . .
H25A H 0.2144 0.7058 0.7462 0.047 Uiso 1 1 calc R . .
C26 C 0.2644(7) 0.7061(5) 0.5838(5) 0.0299(10) Uani 1 1 d . . .
C27 C 0.4678(7) 0.7259(5) 0.6253(5) 0.0337(10) Uani 1 1 d . . .
H27A H 0.5115 0.7468 0.7189 0.040 Uiso 1 1 calc R . .
H27B H 0.4830 0.6405 0.5705 0.040 Uiso 1 1 calc R . .
N31 N 0.5584(5) 0.8265(4) 0.4927(4) 0.0281(8) Uani 1 1 d . . .
N32 N 0.5869(5) 0.8310(4) 0.6140(4) 0.0310(9) Uani 1 1 d . . .
C33 C 0.7446(7) 0.9321(5) 0.7069(5) 0.0376(11) Uani 1 1 d . . .
C34 C 0.8187(7) 0.9965(5) 0.6461(5) 0.0376(11) Uani 1 1 d . . .
H34A H 0.9288 1.0718 0.6864 0.045 Uiso 1 1 calc R . .
C35 C 0.6999(6) 0.9291(4) 0.5136(5) 0.0299(10) Uani 1 1 d . . .
C36 C 0.8142(9) 0.9620(6) 0.8474(6) 0.0533(15) Uani 1 1 d . . .
H36A H 0.7294 0.8979 0.8593 0.080 Uiso 1 1 calc R . .
H36B H 0.8218 1.0527 0.9074 0.080 Uiso 1 1 calc R . .
H36C H 0.9371 0.9550 0.8678 0.080 Uiso 1 1 calc R . .
C37 C 0.7157(7) 0.9609(5) 0.4066(5) 0.0375(11) Uani 1 1 d . . .
H37A H 0.6125 0.8958 0.3237 0.056 Uiso 1 1 calc R . .
H37B H 0.8326 0.9568 0.3930 0.056 Uiso 1 1 calc R . .
H37C H 0.7124 1.0508 0.4328 0.056 Uiso 1 1 calc R . .
O1 O 0.5339(12) 0.8168(12) -0.0418(8) 0.151(3) Uani 1 1 d U . .
H1A H 0.4860 0.7557 -0.0280 0.226 Uiso 1 1 calc R . .
C2 C 0.6473(15) 0.9607(11) 0.1048(9) 0.096(3) Uani 1 1 d U . .
H2A H 0.6121 1.0330 0.0990 0.115 Uiso 1 1 calc R . .
H2B H 0.7807 0.9822 0.1248 0.115 Uiso 1 1 calc R . .
H2C H 0.6147 0.9501 0.1755 0.115 Uiso 1 1 calc R . .

loop_
_atom_site_aniso_label
_atom_site_aniso_U_11
_atom_site_aniso_U_22
_atom_site_aniso_U_33
_atom_site_aniso_U_23
_atom_site_aniso_U_13
_atom_site_aniso_U_12
Cu1 0.0205(3) 0.0417(4) 0.0309(3) 0.0238(3) 0.0127(2) 0.0117(2)
Cl1 0.0257(5) 0.0378(6) 0.0328(6) 0.0223(5) 0.0123(4) 0.0131(4)
N11 0.0268(19) 0.0293(19) 0.033(2) 0.0155(17) 0.0131(16) 0.0111(16)
C12 0.022(2) 0.032(2) 0.041(3) 0.017(2) 0.0151(19) 0.0108(18)
C13 0.019(2) 0.039(3) 0.055(3) 0.016(2) 0.014(2) 0.011(2)
C14 0.020(2) 0.050(3) 0.049(3) 0.023(3) 0.001(2) 0.012(2)
C15 0.030(3) 0.044(3) 0.034(3) 0.015(2) 0.002(2) 0.014(2)
C16 0.026(2) 0.032(2) 0.032(2) 0.014(2) 0.0075(18) 0.0105(19)
O18 0.0270(17) 0.057(2) 0.0369(18) 0.0330(17) 0.0152(14) 0.0183(15)
O19 0.049(2) 0.067(3) 0.0330(19) 0.0309(19) 0.0164(17) 0.025(2)
C17 0.030(2) 0.042(3) 0.029(2) 0.018(2) 0.0097(19) 0.015(2)
N21 0.0238(18) 0.037(2) 0.035(2) 0.0210(18) 0.0165(16) 0.0109(16)
C22 0.024(2) 0.028(2) 0.040(3) 0.016(2) 0.0143(19) 0.0078(18)
C23 0.032(3) 0.038(3) 0.052(3) 0.020(2) 0.026(2) 0.010(2)
C24 0.047(3) 0.046(3) 0.049(3) 0.024(3) 0.034(3) 0.014(2)
C25 0.048(3) 0.039(3) 0.038(3) 0.023(2) 0.026(2) 0.013(2)
C26 0.033(2) 0.031(2) 0.036(2) 0.022(2) 0.020(2) 0.0111(19)
C27 0.034(3) 0.042(3) 0.032(2) 0.025(2) 0.013(2) 0.013(2)
N31 0.0236(18) 0.036(2) 0.0301(19) 0.0204(17) 0.0118(15) 0.0094(16)
N32 0.0255(19) 0.040(2) 0.032(2) 0.0231(18) 0.0100(16) 0.0091(17)
C33 0.031(3) 0.045(3) 0.033(3) 0.017(2) 0.009(2) 0.012(2)
C34 0.026(2) 0.037(3) 0.041(3) 0.015(2) 0.012(2) 0.006(2)
C35 0.029(2) 0.027(2) 0.039(3) 0.017(2) 0.019(2) 0.0122(18)
C36 0.048(3) 0.060(4) 0.035(3) 0.021(3) 0.006(3) 0.004(3)
C37 0.035(3) 0.041(3) 0.048(3) 0.027(2) 0.025(2) 0.014(2)
O1 0.118(6) 0.259(9) 0.100(5) 0.131(5) 0.043(4) 0.016(5)
C2 0.106(6) 0.139(7) 0.077(5) 0.078(5) 0.042(5) 0.041(6)

loop_
_atom_type_symbol
_atom_type_description
_atom_type_scat_dispersion_real
_atom_type_scat_dispersion_imag
_atom_type_scat_source
C C 0.0033 0.0016 'International Tables Vol C Tables 4.2.6.8 and 6.1.1.4'
H H 0.0000 0.0000 'International Tables Vol C Tables 4.2.6.8 and 6.1.1.4'
N N 0.0061 0.0033 'International Tables Vol C Tables 4.2.6.8 and 6.1.1.4'
Cl Cl 0.1484 0.1585 'International Tables Vol C Tables 4.2.6.8 and 6.1.1.4'
Cu Cu 0.3201 1.2651 'International Tables Vol C Tables 4.2.6.8 and 6.1.1.4'
O O 0.0106 0.0060 'International Tables Vol C Tables 4.2.6.8 and 6.1.1.4'

loop_
_geom_angle_atom_site_label_1
_geom_angle_atom_site_label_2
_geom_angle_atom_site_label_3
_geom_angle
_geom_angle_site_symmetry_1
_geom_angle_site_symmetry_3
_geom_angle_publ_flag
N11 Cu1 N31 148.15(17) . . ?
N11 Cu1 O18 80.98(15) . . ?
N31 Cu1 O18 102.51(15) . . ?
N11 Cu1 N21 78.97(16) . . ?
N31 Cu1 N21 91.43(16) . . ?
O18 Cu1 N21 159.03(15) . . ?
N11 Cu1 Cl1 111.50(12) . . ?
N31 Cu1 Cl1 99.42(12) . . ?
O18 Cu1 Cl1 98.34(11) . . ?
N21 Cu1 Cl1 94.66(12) . . ?
C16 N11 C12 122.8(4) . . ?
C16 N11 Cu1 116.7(3) . . ?
C12 N11 Cu1 120.3(3) . . ?
N11 C12 C13 119.8(5) . . ?
N11 C12 C22 112.3(4) . . ?
C13 C12 C22 127.8(4) . . ?
C14 C13 C12 118.3(5) . . ?
C14 C13 H13A 120.9 . . ?
C12 C13 H13A 120.9 . . ?
C13 C14 C15 121.1(4) . . ?
C13 C14 H14A 119.4 . . ?
C15 C14 H14A 119.4 . . ?
C16 C15 C14 118.2(5) . . ?
C16 C15 H15A 120.9 . . ?
C14 C15 H15A 120.9 . . ?
N11 C16 C15 119.8(5) . . ?
N11 C16 C17 112.6(4) . . ?
C15 C16 C17 127.6(5) . . ?
C17 O18 Cu1 114.8(3) . . ?
O19 C17 O18 125.5(5) . . ?
O19 C17 C16 119.6(4) . . ?
O18 C17 C16 114.9(4) . . ?
C26 N21 C22 119.8(4) . . ?
C26 N21 Cu1 124.8(3) . . ?
C22 N21 Cu1 115.4(3) . . ?
N21 C22 C23 121.4(5) . . ?
N21 C22 C12 112.9(4) . . ?
C23 C22 C12 125.7(4) . . ?
C24 C23 C22 118.5(5) . . ?
C24 C23 H23A 120.7 . . ?
C22 C23 H23A 120.7 . . ?
C23 C24 C25 120.3(5) . . ?
C23 C24 H24A 119.8 . . ?
C25 C24 H24A 119.8 . . ?
C24 C25 C26 118.8(5) . . ?
C24 C25 H25A 120.6 . . ?
C26 C25 H25A 120.6 . . ?
N21 C26 C25 121.2(5) . . ?
N21 C26 C27 116.1(4) . . ?
C25 C26 C27 122.4(4) . . ?
N32 C27 C26 115.7(4) . . ?
N32 C27 H27A 108.3 . . ?
C26 C27 H27A 108.3 . . ?
N32 C27 H27B 108.3 . . ?
C26 C27 H27B 108.3 . . ?
H27A C27 H27B 107.4 . . ?
C35 N31 N32 106.0(4) . . ?
C35 N31 Cu1 133.9(3) . . ?
N32 N31 Cu1 119.8(3) . . ?
C33 N32 N31 110.4(4) . . ?
C33 N32 C27 128.3(4) . . ?
N31 N32 C27 120.8(4) . . ?
N32 C33 C34 107.3(4) . . ?
N32 C33 C36 123.3(5) . . ?
C34 C33 C36 129.5(5) . . ?
C33 C34 C35 106.6(4) . . ?
C33 C34 H34A 126.7 . . ?
C35 C34 H34A 126.7 . . ?
N31 C35 C34 109.7(4) . . ?
N31 C35 C37 122.4(4) . . ?
C34 C35 C37 127.9(5) . . ?
C33 C36 H36A 109.5 . . ?
C33 C36 H36B 109.5 . . ?
H36A C36 H36B 109.5 . . ?
C33 C36 H36C 109.5 . . ?
H36A C36 H36C 109.5 . . ?
H36B C36 H36C 109.5 . . ?
C35 C37 H37A 109.5 . . ?
C35 C37 H37B 109.5 . . ?
H37A C37 H37B 109.5 . . ?
C35 C37 H37C 109.5 . . ?
H37A C37 H37C 109.5 . . ?
H37B C37 H37C 109.5 . . ?
C2 O1 H1A 109.5 . . ?
O1 C2 H2A 109.5 . . ?
O1 C2 H2B 109.5 . . ?
H2A C2 H2B 109.5 . . ?
O1 C2 H2C 109.5 . . ?
H2A C2 H2C 109.5 . . ?
H2B C2 H2C 109.5 . . ?

loop_
_geom_bond_atom_site_label_1
_geom_bond_atom_site_label_2
_geom_bond_distance
_geom_bond_site_symmetry_2
_geom_bond_publ_flag
Cu1 N11 1.932(4) . ?
Cu1 N31 2.011(4) . ?
Cu1 O18 2.018(3) . ?
Cu1 N21 2.043(4) . ?
Cu1 Cl1 2.4384(14) . ?
N11 C16 1.341(6) . ?
N11 C12 1.348(6) . ?
C12 C13 1.396(7) . ?
C12 C22 1.486(7) . ?
C13 C14 1.381(8) . ?
C13 H13A 0.9500 . ?
C14 C15 1.396(8) . ?
C14 H14A 0.9500 . ?
C15 C16 1.397(6) . ?
C15 H15A 0.9500 . ?
C16 C17 1.509(7) . ?
O18 C17 1.283(6) . ?
O19 C17 1.245(6) . ?
N21 C26 1.340(6) . ?
N21 C22 1.363(6) . ?
C22 C23 1.397(7) . ?
C23 C24 1.375(8) . ?
C23 H23A 0.9500 . ?
C24 C25 1.387(8) . ?
C24 H24A 0.9500 . ?
C25 C26 1.401(6) . ?
C25 H25A 0.9500 . ?
C26 C27 1.511(7) . ?
C27 N32 1.466(6) . ?
C27 H27A 0.9900 . ?
C27 H27B 0.9900 . ?
N31 C35 1.352(6) . ?
N31 N32 1.386(5) . ?
N32 C33 1.355(7) . ?
C33 C34 1.384(7) . ?
C33 C36 1.494(7) . ?
C34 C35 1.399(7) . ?
C34 H34A 0.9500 . ?
C35 C37 1.496(7) . ?
C36 H36A 0.9800 . ?
C36 H36B 0.9800 . ?
C36 H36C 0.9800 . ?
C37 H37A 0.9800 . ?
C37 H37B 0.9800 . ?
C37 H37C 0.9800 . ?
O1 C2 1.691(14) . ?
O1 H1A 0.8400 . ?
C2 H2A 0.9800 . ?
C2 H2B 0.9800 . ?
C2 H2C 0.9800 . ?
